data_1516602
loop_
_publ_author_name
'Zhan, Chao'
'Ou, Sha'
'Zou, Chao'
'Zhao, Min'
'Wu, Chuan-De'

_publ_section_title
;
 A luminescent mixed-lanthanide-organic framework sensor for decoding
 different volatile organic molecules.
;
_journal_issue 13
_journal_name_full 'Analytical chemistry'
_journal_page_first 6648
_journal_page_last 6653
_journal_paper_doi 10.1021/ac5013442
_journal_volume 86
_journal_year 2014
_chemical_formula_sum 'C33 H31 O11 Tb'
_chemical_formula_weight 762.50
_chemical_name_systematic
; 
 ? 
;
_space_group_IT_number 2
_symmetry_cell_setting triclinic
_symmetry_space_group_name_Hall '-P 1'
_symmetry_space_group_name_H-M 'P -1'
_atom_sites_solution_hydrogens geom
_atom_sites_solution_primary direct
_atom_sites_solution_secondary difmap
_audit_creation_method SHELXL-97
_cell_angle_alpha 87.558(2)
_cell_angle_beta 85.382(3)
_cell_angle_gamma 86.398(3)
_cell_formula_units_Z 2
_cell_length_a 9.1308(3)
_cell_length_b 13.6503(4)
_cell_length_c 17.7229(5)
_cell_measurement_reflns_used 19897
_cell_measurement_temperature 293(2)
_cell_measurement_theta_max 66.75
_cell_measurement_theta_min 3.25
_cell_volume 2195.86(12)
_computing_cell_refinement 'CrysAlisPro (Oxford Diffraction Ltd., 2010)'
_computing_data_collection 'CrysAlisPro (Oxford Diffraction Ltd., 2010)'
_computing_data_reduction 'CrysAlisPro (Oxford Diffraction Ltd., 2010)'
_computing_structure_refinement 'SHELXL-97 (Sheldrick, 1997)'
_computing_structure_solution 'SHELXS-97 (Sheldrick, 1990)'
_diffrn_ambient_temperature 293(2)
_diffrn_detector_area_resol_mean 10.3592
_diffrn_measured_fraction_theta_full 0.991
_diffrn_measured_fraction_theta_max 0.991
_diffrn_measurement_device_type 'Xcalibur, Atlas, Gemini ultra'
_diffrn_measurement_method '\w scans'
_diffrn_radiation_monochromator graphite
_diffrn_radiation_source 'fine-focus sealed tube'
_diffrn_radiation_type CuK\a
_diffrn_radiation_wavelength 1.54178
_diffrn_reflns_av_R_equivalents 0.0349
_diffrn_reflns_av_sigmaI/netI 0.0324
_diffrn_reflns_limit_h_max 10
_diffrn_reflns_limit_h_min -10
_diffrn_reflns_limit_k_max 15
_diffrn_reflns_limit_k_min -16
_diffrn_reflns_limit_l_max 21
_diffrn_reflns_limit_l_min -21
_diffrn_reflns_number 19897
_diffrn_reflns_theta_full 66.75
_diffrn_reflns_theta_max 66.75
_diffrn_reflns_theta_min 3.25
_diffrn_standards_interval_count none
_diffrn_standards_interval_time none
_diffrn_standards_number none
_exptl_absorpt_coefficient_mu 8.291
_exptl_absorpt_correction_T_max 0.780
_exptl_absorpt_correction_T_min 0.425
_exptl_absorpt_correction_type empirical
_exptl_absorpt_process_details CrysAlisPro
_exptl_crystal_colour colorless
_exptl_crystal_density_diffrn 1.153
_exptl_crystal_density_method 'not measured'
_exptl_crystal_description block
_exptl_crystal_F_000 764
_exptl_crystal_size_max 0.25
_exptl_crystal_size_mid 0.10
_exptl_crystal_size_min 0.03
_platon_squeeze_details
;
;
_refine_diff_density_max 1.805
_refine_diff_density_min -0.412
_refine_diff_density_rms 0.075
_refine_ls_extinction_method none
_refine_ls_goodness_of_fit_ref 1.022
_refine_ls_hydrogen_treatment constr
_refine_ls_matrix_type full
_refine_ls_number_parameters 406
_refine_ls_number_reflns 7701
_refine_ls_number_restraints 0
_refine_ls_restrained_S_all 1.022
_refine_ls_R_factor_all 0.0407
_refine_ls_R_factor_gt 0.0382
_refine_ls_shift/su_max 0.000
_refine_ls_shift/su_mean 0.000
_refine_ls_structure_factor_coef Fsqd
_refine_ls_weighting_details 'calc w=1/[\s^2^(Fo^2^)+(0.0553P)^2^+1.6706P] where P=(Fo^2^+2Fc^2^)/3'
_refine_ls_weighting_scheme calc
_refine_ls_wR_factor_gt 0.0985
_refine_ls_wR_factor_ref 0.1006
_reflns_number_gt 7156
_reflns_number_total 7701
_reflns_threshold_expression >2sigma(I)
_cod_data_source_file ac5013442_si_002.cif
_cod_data_source_block Tb-TCM
_cod_depositor_comments 'Adding full bibliography for 1516600--1516602.cif.'
_cod_original_cell_volume 2195.86(11)
_cod_original_sg_symbol_H-M P-1
_cod_database_code 1516602

loop_
_symmetry_equiv_pos_as_xyz
'x, y, z'
'-x, -y, -z'

loop_
_atom_site_label
_atom_site_type_symbol
_atom_site_fract_x
_atom_site_fract_y
_atom_site_fract_z
_atom_site_U_iso_or_equiv
_atom_site_adp_type
_atom_site_occupancy
_atom_site_symmetry_multiplicity
_atom_site_calc_flag
_atom_site_refinement_flags
Tb1 Tb 0.70537(2) 0.948360(14) 0.460463(10) 0.04488(9) Uani 1 1 d .
O1 O 0.6910(4) 1.3244(3) 0.8410(2) 0.0838(10) Uani 1 1 d .
O2 O 0.6791(4) 1.4353(3) 1.17514(17) 0.0794(9) Uani 1 1 d .
O3 O 0.8349(3) 1.7346(2) 0.89005(17) 0.0688(7) Uani 1 1 d .
O4 O 0.7662(3) 1.0414(2) 0.56278(16) 0.0657(7) Uani 1 1 d .
O5 O 0.5254(3) 1.0611(2) 0.57988(15) 0.0661(7) Uani 1 1 d .
O6 O 0.6229(4) 1.1092(2) 1.42945(17) 0.0698(7) Uani 1 1 d .
O7 O 0.3843(4) 1.1590(2) 1.43885(16) 0.0680(7) Uani 1 1 d .
O8 O 1.2287(4) 2.0295(2) 0.68356(16) 0.0703(8) Uani 1 1 d .
O9 O 1.0836(3) 1.9766(3) 0.60475(16) 0.0717(8) Uani 1 1 d .
O10 O 0.7512(4) 0.7880(2) 0.4098(2) 0.0843(9) Uani 1 1 d .
H10D H 0.8310 0.7496 0.4218 0.101 Uiso 1 1 d .
H10E H 0.6891 0.7652 0.3783 0.101 Uiso 1 1 d .
O11 O 0.9330(4) 0.8751(2) 0.51005(18) 0.0730(8) Uani 1 1 d .
H11C H 0.9681 0.8142 0.4971 0.088 Uiso 1 1 d .
H11D H 0.9827 0.9086 0.5417 0.088 Uiso 1 1 d .
C1 C 0.7978(4) 1.4182(3) 0.9290(2) 0.0572(9) Uani 1 1 d .
C2 C 0.7106(4) 1.4056(3) 0.9971(2) 0.0562(9) Uani 1 1 d .
C3 C 0.6836(4) 1.4836(3) 1.0455(2) 0.0520(8) Uani 1 1 d .
C4 C 0.7520(4) 1.5725(3) 1.02919(19) 0.0512(8) Uani 1 1 d .
C5 C 0.8411(4) 1.5830(3) 0.9621(2) 0.0524(8) Uani 1 1 d .
C6 C 0.8585(4) 1.5084(3) 0.9102(2) 0.0547(8) Uani 1 1 d .
C7 C 0.8251(5) 1.3349(3) 0.8759(3) 0.0686(11) Uani 1 1 d .
H7A H 0.9039 1.3491 0.8377 0.082 Uiso 1 1 calc R
H7B H 0.8532 1.2747 0.9036 0.082 Uiso 1 1 calc R
C8 C 0.6466(6) 1.3082(3) 1.0185(3) 0.0795(13) Uani 1 1 d .
H8A H 0.5911 1.3124 1.0668 0.119 Uiso 1 1 calc R
H8B H 0.7248 1.2582 1.0217 0.119 Uiso 1 1 calc R
H8C H 0.5832 1.2920 0.9809 0.119 Uiso 1 1 calc R
C9 C 0.5846(5) 1.4715(3) 1.1171(2) 0.0607(9) Uani 1 1 d .
H9A H 0.5351 1.5340 1.1307 0.073 Uiso 1 1 calc R
H9B H 0.5109 1.4251 1.1104 0.073 Uiso 1 1 calc R
C10 C 0.7306(6) 1.6533(3) 1.0849(2) 0.0728(12) Uani 1 1 d .
H10A H 0.6609 1.6350 1.1257 0.109 Uiso 1 1 calc R
H10B H 0.6943 1.7127 1.0598 0.109 Uiso 1 1 calc R
H10C H 0.8229 1.6640 1.1046 0.109 Uiso 1 1 calc R
C11 C 0.9196(5) 1.6765(3) 0.9430(2) 0.0602(9) Uani 1 1 d .
H11A H 0.9267 1.7124 0.9884 0.072 Uiso 1 1 calc R
H11B H 1.0183 1.6610 0.9205 0.072 Uiso 1 1 calc R
C12 C 0.9428(6) 1.5267(4) 0.8341(3) 0.0782(13) Uani 1 1 d .
H12A H 0.9762 1.5922 0.8313 0.117 Uiso 1 1 calc R
H12B H 0.8795 1.5194 0.7943 0.117 Uiso 1 1 calc R
H12C H 1.0260 1.4803 0.8286 0.117 Uiso 1 1 calc R
C13 C 0.6927(5) 1.2604(4) 0.7838(3) 0.0714(12) Uani 1 1 d .
C14 C 0.5551(5) 1.2409(5) 0.7614(3) 0.0949(19) Uani 1 1 d .
H14A H 0.4707 1.2691 0.7867 0.114 Uiso 1 1 calc R
C15 C 0.5421(5) 1.1808(4) 0.7028(3) 0.0839(15) Uani 1 1 d .
H15A H 0.4493 1.1681 0.6890 0.101 Uiso 1 1 calc R
C16 C 0.6672(4) 1.1386(3) 0.6638(2) 0.0609(10) Uani 1 1 d .
C17 C 0.8033(4) 1.1552(3) 0.6881(2) 0.0595(9) Uani 1 1 d .
H17A H 0.8874 1.1256 0.6635 0.071 Uiso 1 1 calc R
C18 C 0.8180(4) 1.2148(3) 0.7482(2) 0.0621(10) Uani 1 1 d .
H18A H 0.9104 1.2241 0.7644 0.075 Uiso 1 1 calc R
C19 C 0.6525(4) 1.0771(3) 0.5984(2) 0.0550(8) Uani 1 1 d .
C20 C 0.6256(5) 1.3764(3) 1.2339(2) 0.0625(10) Uani 1 1 d .
C21 C 0.7348(5) 1.3248(4) 1.2726(3) 0.0696(11) Uani 1 1 d .
H21A H 0.8334 1.3346 1.2590 0.084 Uiso 1 1 calc R
C22 C 0.6969(5) 1.2598(3) 1.3306(3) 0.0681(11) Uani 1 1 d .
H22A H 0.7704 1.2256 1.3562 0.082 Uiso 1 1 calc R
C23 C 0.5500(5) 1.2439(3) 1.3518(2) 0.0582(9) Uani 1 1 d .
C24 C 0.4431(5) 1.2999(3) 1.3165(2) 0.0639(10) Uani 1 1 d .
H24A H 0.3446 1.2938 1.3330 0.077 Uiso 1 1 calc R
C25 C 0.4795(5) 1.3657(3) 1.2563(2) 0.0678(11) Uani 1 1 d .
H25A H 0.4062 1.4016 1.2318 0.081 Uiso 1 1 calc R
C26 C 0.5145(5) 1.1651(3) 1.4112(2) 0.0590(9) Uani 1 1 d .
C27 C 0.9082(5) 1.7988(3) 0.8421(2) 0.0603(9) Uani 1 1 d .
C28 C 0.8469(5) 1.8205(4) 0.7742(3) 0.0726(12) Uani 1 1 d .
H28A H 0.7589 1.7939 0.7652 0.087 Uiso 1 1 calc R
C29 C 0.9135(5) 1.8804(4) 0.7199(3) 0.0695(11) Uani 1 1 d .
H29A H 0.8717 1.8930 0.6741 0.083 Uiso 1 1 calc R
C30 C 1.0431(4) 1.9227(3) 0.7326(2) 0.0580(9) Uani 1 1 d .
C31 C 1.0996(5) 1.9052(3) 0.8023(2) 0.0628(10) Uani 1 1 d .
H31A H 1.1837 1.9355 0.8126 0.075 Uiso 1 1 calc R
C32 C 1.0332(5) 1.8430(3) 0.8574(2) 0.0622(10) Uani 1 1 d .
H32A H 1.0729 1.8315 0.9039 0.075 Uiso 1 1 calc R
C33 C 1.1227(5) 1.9802(3) 0.6716(2) 0.0588(9) Uani 1 1 d .

loop_
_atom_site_aniso_label
_atom_site_aniso_U_11
_atom_site_aniso_U_22
_atom_site_aniso_U_33
_atom_site_aniso_U_23
_atom_site_aniso_U_13
_atom_site_aniso_U_12
Tb1 0.04635(13) 0.04837(13) 0.04036(12) -0.00493(8) -0.00147(8) -0.00658(8)
O1 0.0646(18) 0.104(2) 0.087(2) -0.0555(19) -0.0176(16) 0.0109(17)
O2 0.0715(19) 0.108(2) 0.0594(17) 0.0321(16) -0.0087(14) -0.0263(17)
O3 0.0627(16) 0.0728(18) 0.0693(17) 0.0213(14) -0.0003(13) -0.0138(14)
O4 0.0693(17) 0.0742(18) 0.0553(15) -0.0234(13) -0.0105(13) 0.0033(14)
O5 0.0648(17) 0.0838(19) 0.0533(15) -0.0088(13) -0.0113(13) -0.0186(14)
O6 0.085(2) 0.0575(16) 0.0653(17) 0.0088(13) -0.0061(15) 0.0020(14)
O7 0.0731(19) 0.0661(17) 0.0618(16) 0.0086(13) 0.0086(14) -0.0060(14)
O8 0.0787(19) 0.0740(18) 0.0584(16) -0.0066(13) 0.0120(14) -0.0258(15)
O9 0.0563(16) 0.102(2) 0.0563(16) 0.0154(15) -0.0043(13) -0.0162(15)
O10 0.107(3) 0.0648(18) 0.083(2) -0.0226(16) -0.0168(19) 0.0077(17)
O11 0.0740(19) 0.0724(18) 0.0729(18) -0.0065(15) -0.0167(15) 0.0094(15)
C1 0.058(2) 0.060(2) 0.055(2) -0.0123(17) -0.0118(17) -0.0011(17)
C2 0.061(2) 0.052(2) 0.057(2) -0.0002(16) -0.0111(17) -0.0090(16)
C3 0.060(2) 0.0514(19) 0.0454(18) 0.0019(15) -0.0066(16) -0.0074(16)
C4 0.062(2) 0.0499(19) 0.0421(17) -0.0008(14) -0.0039(15) -0.0062(16)
C5 0.061(2) 0.053(2) 0.0446(18) -0.0017(15) -0.0063(16) -0.0108(16)
C6 0.054(2) 0.063(2) 0.0470(19) -0.0063(16) -0.0016(16) -0.0049(17)
C7 0.065(2) 0.072(3) 0.073(3) -0.028(2) -0.016(2) 0.000(2)
C8 0.098(4) 0.056(2) 0.087(3) -0.001(2) -0.013(3) -0.020(2)
C9 0.064(2) 0.066(2) 0.052(2) 0.0079(17) -0.0021(17) -0.0076(18)
C10 0.104(4) 0.060(2) 0.054(2) -0.0127(19) 0.006(2) -0.011(2)
C11 0.068(2) 0.059(2) 0.054(2) 0.0053(17) -0.0074(18) -0.0147(18)
C12 0.083(3) 0.093(3) 0.057(2) -0.014(2) 0.012(2) -0.011(3)
C13 0.061(2) 0.087(3) 0.070(3) -0.036(2) -0.014(2) 0.005(2)
C14 0.053(2) 0.142(5) 0.093(4) -0.064(4) -0.008(2) 0.009(3)
C15 0.050(2) 0.125(4) 0.080(3) -0.051(3) -0.011(2) 0.001(2)
C16 0.054(2) 0.076(3) 0.054(2) -0.0214(19) -0.0049(17) -0.0036(18)
C17 0.050(2) 0.066(2) 0.064(2) -0.0190(18) -0.0061(17) 0.0008(17)
C18 0.050(2) 0.073(3) 0.066(2) -0.024(2) -0.0098(17) 0.0001(18)
C19 0.058(2) 0.060(2) 0.0482(19) -0.0106(16) -0.0059(17) -0.0077(17)
C20 0.072(3) 0.067(2) 0.048(2) 0.0078(17) -0.0005(18) -0.012(2)
C21 0.058(2) 0.082(3) 0.067(3) 0.009(2) 0.0040(19) -0.007(2)
C22 0.064(2) 0.074(3) 0.065(2) 0.011(2) -0.003(2) 0.001(2)
C23 0.064(2) 0.057(2) 0.053(2) -0.0011(17) 0.0015(17) -0.0024(17)
C24 0.058(2) 0.069(2) 0.063(2) 0.0053(19) 0.0012(18) -0.0062(19)
C25 0.061(2) 0.078(3) 0.063(2) 0.015(2) -0.0053(19) -0.004(2)
C26 0.070(3) 0.059(2) 0.0465(19) -0.0024(16) 0.0058(18) -0.0037(19)
C27 0.062(2) 0.059(2) 0.058(2) 0.0069(17) 0.0025(18) -0.0074(18)
C28 0.061(2) 0.093(3) 0.066(3) 0.012(2) -0.006(2) -0.023(2)
C29 0.063(2) 0.088(3) 0.058(2) 0.011(2) -0.0081(19) -0.013(2)
C30 0.058(2) 0.061(2) 0.053(2) 0.0034(17) 0.0045(17) -0.0037(17)
C31 0.064(2) 0.067(2) 0.059(2) 0.0011(18) -0.0058(19) -0.0168(19)
C32 0.067(2) 0.069(2) 0.051(2) 0.0030(18) -0.0016(18) -0.0126(19)
C33 0.058(2) 0.059(2) 0.058(2) 0.0063(17) -0.0004(18) -0.0039(18)

loop_
_atom_type_symbol
_atom_type_description
_atom_type_scat_dispersion_real
_atom_type_scat_dispersion_imag
_atom_type_scat_source
C C 0.0181 0.0091 'International Tables Vol C Tables 4.2.6.8 and 6.1.1.4'
H H 0.0000 0.0000 'International Tables Vol C Tables 4.2.6.8 and 6.1.1.4'
O O 0.0492 0.0322 'International Tables Vol C Tables 4.2.6.8 and 6.1.1.4'
Tb Tb -9.1472 9.1891 'International Tables Vol C Tables 4.2.6.8 and 6.1.1.4'

loop_
_geom_angle_atom_site_label_1
_geom_angle_atom_site_label_2
_geom_angle_atom_site_label_3
_geom_angle
_geom_angle_site_symmetry_1
_geom_angle_site_symmetry_3
O5 Tb1 O6 73.90(11) 2_676 1_554
O5 Tb1 O4 125.84(11) 2_676 .
O6 Tb1 O4 75.43(11) 1_554 .
O5 Tb1 O7 83.50(11) 2_676 2_677
O6 Tb1 O7 128.88(11) 1_554 2_677
O4 Tb1 O7 82.43(11) . 2_677
O5 Tb1 O10 84.49(12) 2_676 .
O6 Tb1 O10 142.79(11) 1_554 .
O4 Tb1 O10 140.65(11) . .
O7 Tb1 O10 76.44(12) 2_677 .
O5 Tb1 O9 128.44(10) 2_676 2_786
O6 Tb1 O9 74.60(12) 1_554 2_786
O4 Tb1 O9 82.94(11) . 2_786
O7 Tb1 O9 147.23(11) 2_677 2_786
O10 Tb1 O9 97.33(13) . 2_786
O5 Tb1 O11 152.62(12) 2_676 .
O6 Tb1 O11 133.48(11) 1_554 .
O4 Tb1 O11 70.83(10) . .
O7 Tb1 O11 77.19(11) 2_677 .
O10 Tb1 O11 72.31(12) . .
O9 Tb1 O11 70.34(11) 2_786 .
O5 Tb1 O8 81.50(10) 2_676 2_786
O6 Tb1 O8 74.96(11) 1_554 2_786
O4 Tb1 O8 130.51(10) . 2_786
O7 Tb1 O8 146.21(10) 2_677 2_786
O10 Tb1 O8 72.11(11) . 2_786
O9 Tb1 O8 51.33(10) 2_786 2_786
O11 Tb1 O8 104.18(11) . 2_786
O5 Tb1 C33 104.15(11) 2_676 2_786
O6 Tb1 C33 70.48(11) 1_554 2_786
O4 Tb1 C33 106.10(12) . 2_786
O7 Tb1 C33 160.63(11) 2_677 2_786
O10 Tb1 C33 86.48(13) . 2_786
O9 Tb1 C33 25.86(11) 2_786 2_786
O11 Tb1 C33 89.06(12) . 2_786
O8 Tb1 C33 25.71(11) 2_786 2_786
C13 O1 C7 118.3(3) . .
C20 O2 C9 120.2(3) . .
C27 O3 C11 117.3(3) . .
C19 O4 Tb1 111.0(2) . .
C19 O5 Tb1 172.8(3) . 2_676
C26 O6 Tb1 145.7(3) . 1_556
C26 O7 Tb1 128.0(3) . 2_677
C33 O8 Tb1 90.5(2) . 2_786
C33 O9 Tb1 97.5(2) . 2_786
C6 C1 C2 120.1(3) . .
C6 C1 C7 120.0(4) . .
C2 C1 C7 119.9(4) . .
C3 C2 C1 119.7(3) . .
C3 C2 C8 119.7(4) . .
C1 C2 C8 120.6(4) . .
C2 C3 C4 120.4(3) . .
C2 C3 C9 119.8(3) . .
C4 C3 C9 119.8(3) . .
C5 C4 C3 119.0(3) . .
C5 C4 C10 121.2(3) . .
C3 C4 C10 119.7(3) . .
C4 C5 C6 120.9(3) . .
C4 C5 C11 120.9(3) . .
C6 C5 C11 118.2(3) . .
C5 C6 C1 119.6(3) . .
C5 C6 C12 119.3(4) . .
C1 C6 C12 121.1(4) . .
O1 C7 C1 107.3(3) . .
O2 C9 C3 106.1(3) . .
O3 C11 C5 107.4(3) . .
O1 C13 C18 125.3(4) . .
O1 C13 C14 115.3(4) . .
C18 C13 C14 119.4(4) . .
C15 C14 C13 121.0(4) . .
C14 C15 C16 120.3(4) . .
C17 C16 C15 118.4(4) . .
C17 C16 C19 121.6(4) . .
C15 C16 C19 120.0(4) . .
C16 C17 C18 121.9(4) . .
C13 C18 C17 118.9(4) . .
O4 C19 O5 121.4(3) . .
O4 C19 C16 119.2(3) . .
O5 C19 C16 119.3(4) . .
O2 C20 C25 126.1(4) . .
O2 C20 C21 113.8(4) . .
C25 C20 C21 120.2(4) . .
C22 C21 C20 120.0(4) . .
C21 C22 C23 120.9(4) . .
C24 C23 C22 118.5(4) . .
C24 C23 C26 122.7(4) . .
C22 C23 C26 118.8(4) . .
C23 C24 C25 121.2(4) . .
C20 C25 C24 118.9(4) . .
O7 C26 O6 125.0(4) . .
O7 C26 C23 119.6(4) . .
O6 C26 C23 115.4(4) . .
O3 C27 C32 125.0(4) . .
O3 C27 C28 115.4(4) . .
C32 C27 C28 119.6(4) . .
C29 C28 C27 121.0(4) . .
C28 C29 C30 120.5(4) . .
C31 C30 C29 118.2(4) . .
C31 C30 C33 121.1(4) . .
C29 C30 C33 120.6(4) . .
C30 C31 C32 121.4(4) . .
C27 C32 C31 119.1(4) . .
O8 C33 O9 119.5(4) . .
O8 C33 C30 122.1(4) . .
O9 C33 C30 118.3(4) . .
O8 C33 Tb1 63.8(2) . 2_786
O9 C33 Tb1 56.6(2) . 2_786
C30 C33 Tb1 167.7(3) . 2_786

loop_
_geom_bond_atom_site_label_1
_geom_bond_atom_site_label_2
_geom_bond_distance
_geom_bond_site_symmetry_2
Tb1 O5 2.292(3) 2_676
Tb1 O6 2.334(3) 1_554
Tb1 O4 2.378(3) .
Tb1 O7 2.386(3) 2_677
Tb1 O10 2.401(3) .
Tb1 O9 2.426(3) 2_786
Tb1 O11 2.460(3) .
Tb1 O8 2.584(3) 2_786
Tb1 C33 2.880(4) 2_786
O1 C13 1.365(5) .
O1 C7 1.433(5) .
O2 C20 1.367(5) .
O2 C9 1.447(5) .
O3 C27 1.363(5) .
O3 C11 1.444(5) .
O4 C19 1.253(5) .
O5 C19 1.264(5) .
O5 Tb1 2.292(3) 2_676
O6 C26 1.266(5) .
O6 Tb1 2.333(3) 1_556
O7 C26 1.255(5) .
O7 Tb1 2.386(3) 2_677
O8 C33 1.250(5) .
O8 Tb1 2.584(3) 2_786
O9 C33 1.267(5) .
O9 Tb1 2.426(3) 2_786
C1 C6 1.398(6) .
C1 C2 1.401(6) .
C1 C7 1.503(6) .
C2 C3 1.394(5) .
C2 C8 1.507(6) .
C3 C4 1.408(5) .
C3 C9 1.506(6) .
C4 C5 1.393(5) .
C4 C10 1.505(5) .
C5 C6 1.394(5) .
C5 C11 1.516(5) .
C6 C12 1.518(6) .
C13 C18 1.386(6) .
C13 C14 1.392(7) .
C14 C15 1.367(7) .
C15 C16 1.392(6) .
C16 C17 1.383(6) .
C16 C19 1.480(5) .
C17 C18 1.387(5) .
C20 C25 1.376(6) .
C20 C21 1.393(6) .
C21 C22 1.365(6) .
C22 C23 1.392(6) .
C23 C24 1.375(6) .
C23 C26 1.505(6) .
C24 C25 1.398(6) .
C27 C32 1.375(6) .
C27 C28 1.381(6) .
C28 C29 1.365(6) .
C29 C30 1.387(6) .
C30 C31 1.381(6) .
C30 C33 1.479(6) .
C31 C32 1.393(6) .
C33 Tb1 2.880(4) 2_786

loop_
_platon_squeeze_void_nr
_platon_squeeze_void_average_x
_platon_squeeze_void_average_y
_platon_squeeze_void_average_z
_platon_squeeze_void_volume
_platon_squeeze_void_count_electrons
_platon_squeeze_void_content
1 -0.028 -0.018 0.018 883 232 ' '
